data_9001258
loop_
_publ_author_name
'Angel, R. J.'
'Carpenter, M. A.'
'Finger, L. W.'

_publ_section_title
;Structural variation associated with compositional variation and
 order-disorder behavior in anorthite-rich feldspars sample from Val Pasmeda
;
_journal_name_full 'American Mineralogist'
_journal_page_first 150
_journal_page_last 162
_journal_volume 75
_journal_year 1990
_chemical_compound_source 'Val Pasmeda, Austria'
_chemical_formula_sum 'Al2 Ca O8 Si2'
_chemical_name_mineral Anorthite
_space_group_IT_number 2
_symmetry_space_group_name_Hall '-P 1'
_symmetry_space_group_name_H-M 'P -1'
_cell_angle_alpha 93.11
_cell_angle_beta 115.89
_cell_angle_gamma 91.28
_cell_formula_units_Z 8
_cell_length_a 8.175
_cell_length_b 12.873
_cell_length_c 14.170
_cell_volume 1337.803
_database_code_amcsd 0001286
_exptl_crystal_density_diffrn 2.763
_cod_original_formula_sum 'Si2 Al2 Ca O8'
_cod_database_code 9001258

loop_
_space_group_symop_operation_xyz
x,y,z
-x,-y,-z

loop_
_atom_site_aniso_label
_atom_site_aniso_U_11
_atom_site_aniso_U_22
_atom_site_aniso_U_33
_atom_site_aniso_U_12
_atom_site_aniso_U_13
_atom_site_aniso_U_23
Si1ooo 0.00547 0.00693 0.00631 -0.00167 0.00232 0.00000
Si1ooi 0.00798 0.00726 0.00754 -0.00105 0.00331 0.00000
Al1ozo 0.00705 0.00710 0.00762 0.00076 0.00364 0.00165
Al1ozi 0.00940 0.00751 0.00524 0.00029 0.00374 0.00000
Al1moo 0.00508 0.00943 0.00680 0.00091 0.00270 0.00000
Al1moi 0.00675 0.00626 0.00590 0.00215 0.00166 0.00000
Si1mzo 0.00697 0.00902 0.00442 0.00043 0.00156 0.00000
Si1mzi 0.00828 0.00793 0.00704 0.00172 0.00402 0.00000
Al2ooo 0.00640 0.00760 0.00680 -0.00014 0.00213 0.00000
Al2ooi 0.00609 0.00685 0.00745 -0.00076 0.00237 0.00000
Si2ozo 0.00541 0.00609 0.00729 0.00086 0.00175 0.00000
Si2ozi 0.00604 0.00634 0.00795 -0.00091 0.00227 0.00000
Si2moo 0.00732 0.00793 0.00663 0.00072 0.00326 0.00000
Si2moi 0.00615 0.00568 0.00737 0.00076 0.00279 0.00000
Al2mzo 0.00670 0.00601 0.00696 0.00139 0.00213 0.00000
Al2mzi 0.00547 0.00543 0.00729 0.00091 0.00166 0.00083
Caooo 0.00894 0.02480 0.01286 -0.00081 0.00407 -0.00579
Cazoo 0.00828 0.01327 0.00967 0.00287 0.00265 0.00000
Caoio 0.00757 0.01252 0.00975 0.00258 0.00185 -0.00083
Cazio 0.00623 0.02621 0.01892 0.00339 0.00161 -0.01158
Oa1oo 0.01462 0.01019 0.00762 0.00038 0.00743 0.00000
Oa1oi 0.01383 0.01185 0.00483 0.00234 0.00369 0.00083
Oa1zo 0.01211 0.01002 0.00778 0.00258 0.00606 0.00165
Oa1zi 0.01211 0.01144 0.00762 0.00048 0.00360 0.00083
Oa2oo 0.00558 0.00501 0.01270 0.00344 0.00085 0.00331
Oa2oi 0.00697 0.00551 0.01384 0.00000 0.00416 0.00000
Oa2zo 0.00678 0.00618 0.01245 0.00196 -0.00009 0.00083
Oa2zi 0.00803 0.00376 0.01704 -0.00186 0.00738 0.00000
Obooo 0.00987 0.01060 0.00868 -0.00215 0.00336 -0.00083
Obooi 0.00910 0.01044 0.01229 -0.00053 0.00700 0.00000
Obozo 0.00929 0.01152 0.00819 -0.00588 0.00369 -0.00165
Obozi 0.01200 0.01169 0.01507 -0.00115 0.00871 -0.00083
Obmoo 0.00834 0.02279 0.01687 0.00535 0.00823 0.00000
Obmoi 0.01052 0.01102 0.00975 0.00239 0.00506 0.00000
Obmzo 0.00746 0.01369 0.01196 0.00148 0.00412 0.00248
Obmzi 0.01410 0.01812 0.01786 0.00435 0.00932 -0.00083
Ocooo 0.01673 0.00785 0.01630 -0.00119 0.00937 0.00000
Ocooi 0.00768 0.01144 0.01335 -0.00139 0.00454 -0.00165
Ocozo 0.01580 0.00943 0.01589 -0.00119 0.00894 -0.00083
Ocozi 0.01085 0.00743 0.01335 -0.00139 0.00483 0.00000
Ocmoo 0.00536 0.01202 0.01114 0.00153 0.00132 -0.00083
Ocmoi 0.01164 0.00284 0.01122 -0.00053 0.00203 0.00000
Ocmzo 0.00921 0.00943 0.00762 0.00215 0.00241 0.00165
Ocmzi 0.01268 0.00551 0.01589 0.00158 0.00317 -0.00083
Odooo 0.01055 0.01403 0.00655 0.00392 0.00180 0.00000
Odooi 0.00656 0.01778 0.00876 0.00124 0.00033 0.00000
Odozo 0.00836 0.00977 0.00770 0.00081 0.00114 0.00000
Odozi 0.00973 0.01244 0.00655 0.00263 -0.00019 0.00248
Odmoo 0.00571 0.01478 0.00500 0.00024 -0.00151 -0.00083
Odmoi 0.01290 0.01394 0.00975 0.00139 -0.00199 0.00083
Odmzo 0.01342 0.01603 0.00565 -0.00191 -0.00175 -0.00248
Odmzi 0.01219 0.01327 0.00598 0.00062 0.00076 -0.00083

loop_
_atom_site_label
_atom_site_fract_x
_atom_site_fract_y
_atom_site_fract_z
_atom_site_type_symbol
_atom_site_attached_hydrogens
Si1ooo 0.00904 0.15894 0.10386 Si 0
Si1ooi 0.50665 0.65605 0.60445 Si 0
Al1ozo 0.00690 0.16089 0.61115 Al 0
Al1ozi 0.49879 0.66603 0.11286 Al 0
Al1moo 0.99092 0.81531 0.11757 Al 0
Al1moi 0.50825 0.31457 0.62136 Al 0
Si1mzo 0.00575 0.81526 0.61320 Si 0
Si1mzi 0.50496 0.32029 0.11026 Si 0
Al2ooo 0.68435 0.11315 0.15122 Al 0
Al2ooi 0.19100 0.61115 0.66770 Al 0
Si2ozo 0.68169 0.10345 0.66468 Si 0
Si2ozi 0.17068 0.60668 0.14905 Si 0
Si2moo 0.67389 0.88291 0.18770 Si 0
Si2moi 0.17613 0.37932 0.67334 Si 0
Al2mzo 0.68138 0.87158 0.67242 Al 0
Al2mzi 0.18553 0.37759 0.18164 Al 0
Caooo 0.26523 0.98609 0.08693 Ca 0
Cazoo 0.26832 0.03126 0.54304 Ca 0
Caoio 0.77351 0.53587 0.54123 Ca 0
Cazio 0.76369 0.50512 0.07510 Ca 0
Oa1oo 0.02635 0.12457 -0.00428 O 0
Oa1oi 0.48603 0.62359 0.48586 O 0
Oa1zo 0.98113 0.12562 0.48359 O 0
Oa1zi 0.51786 0.62378 0.99651 O 0
Oa2oo 0.57574 0.99057 0.14338 O 0
Oa2oi 0.07210 0.48813 0.63456 O 0
Oa2zo 0.57228 0.98916 0.63698 O 0
Oa2zi 0.07158 0.49243 0.13830 O 0
Obooo 0.81332 0.10161 0.07982 O 0
Obooi 0.33309 0.59521 0.60532 O 0
Obozo 0.81173 0.09671 0.60573 O 0
Obozi 0.28569 0.60336 0.07915 O 0
Obmoo 0.81766 0.85491 0.14437 O 0
Obmoi 0.29842 0.35545 0.61105 O 0
Obmzo 0.81051 0.85210 0.60254 O 0
Obmzi 0.34213 0.35770 0.13423 O 0
Ocooo 0.01512 0.27924 0.13539 O 0
Ocooi 0.50954 0.77721 0.63499 O 0
Ocozo 0.02009 0.28987 0.64767 O 0
Ocozi 0.50873 0.79649 0.14990 O 0
Ocmoo 0.00000 0.67999 0.10383 O 0
Ocmoi 0.51681 0.17933 0.61037 O 0
Ocmzo 0.00842 0.68854 0.60059 O 0
Ocmzi 0.50708 0.19585 0.09759 O 0
Odooo 0.18316 0.10620 0.19221 O 0
Odooi 0.70057 0.60747 0.67826 O 0
Odozo 0.21355 0.10335 0.68352 O 0
Odozi 0.68942 0.60354 0.20053 O 0
Odmoo 0.20373 0.87344 0.20979 O 0
Odmoi 0.68899 0.36361 0.73272 O 0
Odmzo 0.17272 0.85643 0.71921 O 0
Odmzi 0.70014 0.37048 0.19680 O 0

loop_
_cod_changelog_entry_id
_cod_changelog_entry_author
_cod_changelog_entry_date
_cod_changelog_entry_text
1
;cod-tools version 3.8.0
Id: cif_guess_AMCSD_atom_types 9581 2023-05-17 12:35:41Z saulius
;
2023-05-23T09:15:02+03:00
;Derived atom types and hydrogen counts
from atom names that follow the AMCSD naming convention
(Wat == water, O-H == hydroxyl).
;

loop_
_cod_related_entry_id
_cod_related_entry_database
_cod_related_entry_code
1 AMCSD 0001286
